data_7058289
loop_
_publ_author_name
'Kandel, Shambhu'
'Sathish, Veerasamy'
'Mathivathanan, Logesh'
'Morozov, Alexander N.'
'Mebel, Alexander M.'
'Raptis, Raphael G.'

_publ_section_title
;
 Aggregation induced emission enhancement (AIEE) of tripodal pyrazole
 derivatives for sensing of nitroaromatics and vapor phase detection of
 picric acid
;
_journal_issue 19
_journal_name_full 'New Journal of Chemistry'
_journal_page_first 7251
_journal_paper_doi 10.1039/C9NJ00166B
_journal_volume 43
_journal_year 2019
_chemical_formula_moiety 'C24 H27 I3 N6'
_chemical_formula_sum 'C24 H27 I3 N6'
_chemical_formula_weight 780.21
_space_group_crystal_system orthorhombic
_space_group_IT_number 19
_space_group_name_Hall 'P 2ac 2ab'
_space_group_name_H-M_alt 'P 21 21 21'
_symmetry_space_group_name_Hall 'P 2ac 2ab'
_symmetry_space_group_name_H-M 'P 21 21 21'
_atom_sites_solution_hydrogens geom
_atom_sites_solution_primary dual
_atom_sites_solution_secondary difmap
_audit_creation_date 2018-12-06
_audit_creation_method
;
Olex2 1.2
(compiled May 18 2018 14:05:52 for OlexSys, GUI svn.r5497)
;
_audit_update_record
;
2019-01-09 deposited with the CCDC.    2019-04-10 downloaded from the CCDC.
;
_cell_angle_alpha 90
_cell_angle_beta 90
_cell_angle_gamma 90
_cell_formula_units_Z 4
_cell_length_a 9.3404(4)
_cell_length_b 14.3252(6)
_cell_length_c 22.6650(10)
_cell_measurement_reflns_used 9504
_cell_measurement_temperature 273(2)
_cell_measurement_theta_max 24.908
_cell_measurement_theta_min 2.982
_cell_volume 3032.6(2)
_computing_cell_refinement 'SAINT v8.37A (Bruker, 2015)'
_computing_data_collection 'Bruker APEx3'
_computing_data_reduction 'SAINT v8.37A (Bruker, 2015)'
_computing_molecular_graphics 'Olex2 (Dolomanov et al., 2009)'
_computing_publication_material 'Olex2 (Dolomanov et al., 2009)'
_computing_structure_refinement 'ShelXL (Sheldrick, 2015)'
_computing_structure_solution 'ShelXT (Sheldrick, 2015)'
_diffrn_ambient_temperature 273.15
_diffrn_detector_area_resol_mean 7.9
_diffrn_detector_type 'Bruker SMART CCD 1K area detector'
_diffrn_measured_fraction_theta_full 0.997
_diffrn_measured_fraction_theta_max 0.997
_diffrn_measurement_device 'three-circle diffractometer'
_diffrn_measurement_device_type 'Bruker SMART CCD 1K area detector'
_diffrn_measurement_method '\w scans'
_diffrn_radiation_type MoK\a
_diffrn_radiation_wavelength 0.71073
_diffrn_reflns_av_R_equivalents 0.0907
_diffrn_reflns_av_unetI/netI 0.0661
_diffrn_reflns_Laue_measured_fraction_full 0.997
_diffrn_reflns_Laue_measured_fraction_max 0.997
_diffrn_reflns_limit_h_max 11
_diffrn_reflns_limit_h_min -11
_diffrn_reflns_limit_k_max 16
_diffrn_reflns_limit_k_min -17
_diffrn_reflns_limit_l_max 27
_diffrn_reflns_limit_l_min -27
_diffrn_reflns_number 52505
_diffrn_reflns_point_group_measured_fraction_full 0.998
_diffrn_reflns_point_group_measured_fraction_max 0.998
_diffrn_reflns_theta_full 25.123
_diffrn_reflns_theta_max 25.123
_diffrn_reflns_theta_min 2.983
_exptl_absorpt_coefficient_mu 3.113
_exptl_absorpt_correction_T_max 0.7454
_exptl_absorpt_correction_T_min 0.5683
_exptl_absorpt_correction_type multi-scan
_exptl_crystal_colour 'clear light colourless'
_exptl_crystal_colour_lustre clear
_exptl_crystal_colour_modifier light
_exptl_crystal_colour_primary colourless
_exptl_crystal_density_diffrn 1.709
_exptl_crystal_description block
_exptl_crystal_F_000 1488
_exptl_crystal_recrystallization_method 'Re-crystallisation from solvent'
_exptl_crystal_size_max 0.097
_exptl_crystal_size_mid 0.04
_exptl_crystal_size_min 0.004
_refine_diff_density_max 0.539
_refine_diff_density_min -0.378
_refine_diff_density_rms 0.090
_refine_ls_abs_structure_details
;
 Refined as an inversion twin.
;
_refine_ls_abs_structure_Flack 0.42(5)
_refine_ls_extinction_method none
_refine_ls_goodness_of_fit_ref 1.040
_refine_ls_hydrogen_treatment constr
_refine_ls_matrix_type full
_refine_ls_number_parameters 311
_refine_ls_number_reflns 5389
_refine_ls_number_restraints 0
_refine_ls_restrained_S_all 1.040
_refine_ls_R_factor_all 0.0923
_refine_ls_R_factor_gt 0.0458
_refine_ls_shift/su_max 0.000
_refine_ls_shift/su_mean 0.000
_refine_ls_structure_factor_coef Fsqd
_refine_ls_weighting_details 'w=1/[\s^2^(Fo^2^)+(0.0290P)^2^+4.4687P] where P=(Fo^2^+2Fc^2^)/3'
_refine_ls_weighting_scheme calc
_refine_ls_wR_factor_gt 0.0747
_refine_ls_wR_factor_ref 0.0842
_reflns_Friedel_coverage 0.765
_reflns_Friedel_fraction_full 1.000
_reflns_Friedel_fraction_max 1.000
_reflns_number_gt 3583
_reflns_number_total 5389
_reflns_threshold_expression 'I > 2\s(I)'
_cod_data_source_file c9nj00166b2.cif
_cod_data_source_block sk247_0m_pl_sq
_cod_depositor_comments
;
The following automatic conversions were performed:

'_atom_sites_solution_secondary' value 'diffmap' was changed to
'difmap'.

Automatic conversion script
Id: cif_fix_values 4973 2017-02-22 13:04:09Z antanas 

 Adding full bibliography for 7058287--7058293.cif.
;
_cod_database_code 7058289
_shelx_shelxl_version_number 2018/3
_shelx_space_group_comment
;
The symmetry employed for this shelxl refinement is uniquely defined
by the following loop, which should always be used as a source of
symmetry information in preference to the above space-group names.
They are only intended as comments.
;
_shelx_estimated_absorpt_t_max 0.988
_shelx_estimated_absorpt_t_min 0.752
_olex2_refinement_description
;
1. Others
 Fixed Sof: I3(0.57) I3A(0.43)
 Fixed Uiso: H7A(0.062) H7B(0.062) H10A(0.062) H10B(0.062) H11A(0.108)
 H11B(0.108) H11C(0.108) H8A(0.054) H8B(0.054) H12A(0.045) H12B(0.045)
 H13A(0.07) H13B(0.07) H13C(0.07) H9A(0.053) H9B(0.053) H14A(0.058) H14B(0.058)
 H15A(0.102) H15B(0.102) H15C(0.102) H16(0.059) H18(0.073) H19(0.053)
 H21(0.073) H22(0.053) H24(0.09)
 Fixed X: H7A(0.188978) H7B(0.201188) H10A(0.105382) H10B(0.1169)
 H11A(0.360794) H11B(0.356875) H11C(0.277743) H8A(0.209084) H8B(0.226469)
 H12A(0.333609) H12B(0.331551) H13A(0.155482) H13B(0.074788) H13C(0.087809)
 H9A(0.216594) H9B(0.206709) H14A(0.108071) H14B(0.114456) H15A(0.359011)
 H15B(0.271264) H15C(0.352595) H16(-0.111683) H18(-0.245291) H19(0.525976)
 H21(0.651298) H22(0.522336) H24(0.645104)
 Fixed Y: H7A(0.554789) H7B(0.658858) H10A(0.785605) H10B(0.86625)
 H11A(0.882938) H11B(0.797368) H11C(0.890123) H8A(0.883295) H8B(0.907999)
 H12A(0.682375) H12B(0.787957) H13A(0.769321) H13B(0.786395) H13C(0.685027)
 H9A(0.476226) H9B(0.557392) H14A(0.470509) H14B(0.451076) H15A(0.419002)
 H15B(0.352524) H15C(0.438466) H16(0.619954) H18(0.617114) H19(0.78976)
 H21(1.006026) H22(0.57461) H24(0.466567)
 Fixed Z: H7A(-0.20814) H7B(-0.187195) H10A(-0.212756) H10B(-0.259327) H11A(-
 0.239752) H11B(-0.196664) H11C(-0.179818) H8A(-0.398399) H8B(-0.331395) H12A(-
 0.47462) H12B(-0.45617) H13A(-0.527828) H13B(-0.468148) H13C(-0.493654) H9A(-
 0.416661) H9B(-0.463061) H14A(-0.274589) H14B(-0.342442) H15A(-0.334943) H15B(-
 0.293578) H15C(-0.26693) H16(-0.279027) H18(-0.114405) H19(-0.328993) H21(-
 0.422969) H22(-0.371934) H24(-0.522133)
;
_olex2_submission_special_instructions 'No special instructions were received'

loop_
_space_group_symop_operation_xyz
'x, y, z'
'-x+1/2, -y, z+1/2'
'x+1/2, -y+1/2, -z'
'-x, y+1/2, -z+1/2'

loop_
_atom_site_label
_atom_site_type_symbol
_atom_site_fract_x
_atom_site_fract_y
_atom_site_fract_z
_atom_site_U_iso_or_equiv
_atom_site_adp_type
_atom_site_occupancy
_atom_site_site_symmetry_order
_atom_site_calc_flag
_atom_site_refinement_flags_posn
_atom_site_refinement_flags_occupancy
_atom_site_disorder_assembly
_atom_site_disorder_group
I1 I -0.44316(8) 0.62222(7) -0.23420(4) 0.0669(3) Uani 1 1 d . . . .
I2 I 0.85661(9) 0.84871(7) -0.35967(4) 0.0747(3) Uani 1 1 d . . . .
I3 I 0.8548(9) 0.5599(5) -0.4149(3) 0.0531(8) Uani 0.57 1 d . P A 1
I3A I 0.8471(14) 0.5396(7) -0.4223(5) 0.110(4) Uani 0.43 1 d . P A 2
N2 N -0.0448(10) 0.6173(8) -0.1446(4) 0.065(3) Uani 1 1 d . . . .
N1 N -0.0021(8) 0.6187(7) -0.2016(4) 0.040(2) Uani 1 1 d . . . .
N3 N 0.4153(9) 0.8892(6) -0.3726(4) 0.042(2) Uani 1 1 d . . . .
N4 N 0.4506(11) 0.9643(7) -0.4057(4) 0.054(2) Uani 1 1 d . . . .
N5 N 0.4115(9) 0.5257(6) -0.4409(4) 0.038(2) Uani 1 1 d . . . .
N6 N 0.4454(13) 0.4899(7) -0.4937(4) 0.067(3) Uani 1 1 d . . . .
C1 C 0.1842(9) 0.6476(8) -0.2775(4) 0.035(3) Uani 1 1 d . . . .
C4 C 0.2499(9) 0.7024(7) -0.3921(4) 0.028(2) Uani 1 1 d . . . .
C2 C 0.2007(10) 0.7424(8) -0.2900(4) 0.030(3) Uani 1 1 d . . . .
C6 C 0.1968(10) 0.5802(7) -0.3208(5) 0.030(3) Uani 1 1 d . . . .
C3 C 0.2358(9) 0.7659(7) -0.3466(5) 0.028(2) Uani 1 1 d . . . .
C7 C 0.1523(12) 0.6174(9) -0.2144(5) 0.051(3) Uani 1 1 d . . . .
H7A H 0.188978 0.554789 -0.208140 0.062 Uiso 1 1 calc R . . .
H7B H 0.201188 0.658858 -0.187195 0.062 Uiso 1 1 calc R . . .
C5 C 0.2338(9) 0.6049(7) -0.3791(4) 0.029(3) Uani 1 1 d . . . .
C10 C 0.1676(13) 0.8139(7) -0.2420(5) 0.052(3) Uani 1 1 d . . . .
H10A H 0.105382 0.785605 -0.212756 0.062 Uiso 1 1 calc R . . .
H10B H 0.116900 0.866250 -0.259327 0.062 Uiso 1 1 calc R . . .
C11 C 0.3034(12) 0.8494(10) -0.2117(5) 0.072(4) Uani 1 1 d . . . .
H11A H 0.360794 0.882938 -0.239752 0.108 Uiso 1 1 calc GR . . .
H11B H 0.356875 0.797368 -0.196664 0.108 Uiso 1 1 calc GR . . .
H11C H 0.277743 0.890123 -0.179818 0.108 Uiso 1 1 calc GR . . .
C8 C 0.2623(11) 0.8685(8) -0.3629(5) 0.045(3) Uani 1 1 d . . . .
H8A H 0.209084 0.883295 -0.398399 0.054 Uiso 1 1 calc R . . .
H8B H 0.226469 0.907999 -0.331395 0.054 Uiso 1 1 calc R . . .
C12 C 0.2771(10) 0.7303(7) -0.4554(5) 0.038(3) Uani 1 1 d . . . .
H12A H 0.333609 0.682375 -0.474620 0.045 Uiso 1 1 calc R . . .
H12B H 0.331551 0.787957 -0.456170 0.045 Uiso 1 1 calc R . . .
C13 C 0.1354(11) 0.7441(8) -0.4895(5) 0.047(3) Uani 1 1 d . . . .
H13A H 0.155482 0.769321 -0.527828 0.070 Uiso 1 1 calc GR . . .
H13B H 0.074788 0.786395 -0.468148 0.070 Uiso 1 1 calc GR . . .
H13C H 0.087809 0.685027 -0.493654 0.070 Uiso 1 1 calc GR . . .
C9 C 0.2563(11) 0.5362(8) -0.4279(5) 0.044(3) Uani 1 1 d . . . .
H9A H 0.216594 0.476226 -0.416661 0.053 Uiso 1 1 calc R . . .
H9B H 0.206709 0.557392 -0.463061 0.053 Uiso 1 1 calc R . . .
C14 C 0.1681(12) 0.4759(7) -0.3093(5) 0.049(3) Uani 1 1 d . . . .
H14A H 0.108071 0.470509 -0.274589 0.058 Uiso 1 1 calc R . . .
H14B H 0.114456 0.451076 -0.342442 0.058 Uiso 1 1 calc R . . .
C15 C 0.2998(13) 0.4160(8) -0.3004(6) 0.068(4) Uani 1 1 d . . . .
H15A H 0.359011 0.419002 -0.334943 0.102 Uiso 1 1 calc GR . . .
H15B H 0.271264 0.352524 -0.293578 0.102 Uiso 1 1 calc GR . . .
H15C H 0.352595 0.438466 -0.266930 0.102 Uiso 1 1 calc GR . . .
C16 C -0.1144(11) 0.6198(8) -0.2380(5) 0.049(3) Uani 1 1 d . . . .
H16 H -0.111683 0.619954 -0.279027 0.059 Uiso 1 1 calc R . . .
C17 C -0.2349(11) 0.6206(8) -0.2032(5) 0.039(3) Uani 1 1 d . . . .
C18 C -0.1861(12) 0.6181(9) -0.1474(5) 0.061(4) Uani 1 1 d . . . .
H18 H -0.245291 0.617114 -0.114405 0.073 Uiso 1 1 calc R . . .
C19 C 0.5277(11) 0.8429(8) -0.3525(5) 0.044(3) Uani 1 1 d . . . .
H19 H 0.525976 0.789760 -0.328993 0.053 Uiso 1 1 calc R . . .
C20 C 0.6461(12) 0.8879(8) -0.3728(5) 0.045(3) Uani 1 1 d . . . .
C21 C 0.5936(13) 0.9620(10) -0.4044(5) 0.061(4) Uani 1 1 d . . . .
H21 H 0.651298 1.006026 -0.422969 0.073 Uiso 1 1 calc R . . .
C22 C 0.5240(12) 0.5486(8) -0.4095(5) 0.044(3) Uani 1 1 d . . . .
H22 H 0.522336 0.574610 -0.371934 0.053 Uiso 1 1 calc R . . .
C23 C 0.6419(13) 0.5281(9) -0.4407(6) 0.053(3) Uani 1 1 d . . . .
C24 C 0.5879(17) 0.4899(9) -0.4920(7) 0.075(4) Uani 1 1 d . . . .
H24 H 0.645104 0.466567 -0.522133 0.090 Uiso 1 1 calc R . . .

loop_
_atom_site_aniso_label
_atom_site_aniso_U_11
_atom_site_aniso_U_22
_atom_site_aniso_U_33
_atom_site_aniso_U_23
_atom_site_aniso_U_13
_atom_site_aniso_U_12
I1 0.0376(4) 0.0946(7) 0.0685(6) 0.0131(5) 0.0029(4) 0.0017(5)
I2 0.0359(4) 0.1057(8) 0.0825(7) -0.0311(6) 0.0079(5) -0.0103(5)
I3 0.0367(15) 0.0614(14) 0.0612(16) 0.0060(13) 0.0058(13) 0.0054(12)
I3A 0.047(3) 0.146(8) 0.138(7) 0.039(5) 0.023(4) 0.012(5)
N2 0.055(6) 0.106(8) 0.032(6) 0.012(6) -0.005(5) -0.002(6)
N1 0.035(5) 0.057(6) 0.027(5) 0.010(5) 0.006(4) -0.007(4)
N3 0.035(5) 0.035(6) 0.056(6) -0.009(5) 0.005(5) -0.008(5)
N4 0.055(6) 0.047(7) 0.058(7) 0.010(5) 0.010(6) -0.009(5)
N5 0.040(6) 0.044(6) 0.028(6) -0.008(5) 0.006(4) 0.004(4)
N6 0.077(8) 0.070(7) 0.055(7) -0.027(6) 0.013(7) 0.000(7)
C1 0.022(5) 0.052(8) 0.030(7) 0.008(6) 0.000(4) -0.002(5)
C4 0.014(5) 0.038(7) 0.032(6) 0.001(6) 0.002(4) 0.001(5)
C2 0.030(5) 0.040(8) 0.020(6) -0.009(5) 0.003(5) 0.007(5)
C6 0.025(5) 0.033(7) 0.033(7) 0.007(6) 0.001(5) 0.004(4)
C3 0.020(5) 0.027(7) 0.038(7) 0.001(6) -0.001(5) -0.002(4)
C7 0.029(6) 0.072(8) 0.053(7) 0.007(6) 0.000(6) 0.006(7)
C5 0.016(5) 0.046(8) 0.026(6) 0.003(5) -0.003(4) -0.003(5)
C10 0.065(8) 0.047(8) 0.044(7) 0.004(6) -0.006(7) -0.007(6)
C11 0.066(9) 0.082(10) 0.067(9) -0.013(8) -0.005(7) -0.004(8)
C8 0.042(6) 0.051(8) 0.042(7) -0.005(7) 0.004(6) 0.002(6)
C12 0.025(6) 0.042(7) 0.047(7) 0.000(6) 0.003(5) -0.014(5)
C13 0.046(7) 0.057(7) 0.037(7) 0.003(6) 0.002(6) 0.010(7)
C9 0.038(6) 0.045(8) 0.049(8) -0.008(6) 0.007(6) 0.003(6)
C14 0.048(7) 0.039(7) 0.060(8) 0.004(6) -0.002(6) 0.003(6)
C15 0.073(9) 0.049(8) 0.082(10) 0.027(7) 0.011(8) 0.010(7)
C16 0.042(7) 0.068(8) 0.036(6) 0.003(7) -0.009(6) 0.005(6)
C17 0.036(6) 0.037(7) 0.045(7) 0.013(6) 0.001(6) 0.002(6)
C18 0.043(7) 0.110(11) 0.031(7) -0.002(8) 0.012(6) -0.010(7)
C19 0.038(7) 0.051(7) 0.042(7) -0.004(6) -0.006(6) -0.012(6)
C20 0.034(6) 0.055(8) 0.045(7) -0.007(6) 0.010(6) -0.013(7)
C21 0.064(9) 0.076(10) 0.041(8) 0.000(7) 0.020(6) -0.038(7)
C22 0.044(7) 0.056(8) 0.033(7) -0.003(6) -0.002(6) 0.018(6)
C23 0.047(7) 0.059(8) 0.052(8) 0.013(7) 0.008(7) 0.024(7)
C24 0.086(12) 0.062(9) 0.079(12) -0.005(8) 0.038(9) 0.013(8)

loop_
_atom_type_symbol
_atom_type_description
_atom_type_scat_dispersion_real
_atom_type_scat_dispersion_imag
_atom_type_scat_source
C C 0.0033 0.0016 'International Tables Vol C Tables 4.2.6.8 and 6.1.1.4'
H H 0.0000 0.0000 'International Tables Vol C Tables 4.2.6.8 and 6.1.1.4'
I I -0.4742 1.8119 'International Tables Vol C Tables 4.2.6.8 and 6.1.1.4'
N N 0.0061 0.0033 'International Tables Vol C Tables 4.2.6.8 and 6.1.1.4'

loop_
_geom_angle_atom_site_label_1
_geom_angle_atom_site_label_2
_geom_angle_atom_site_label_3
_geom_angle
C18 N2 N1 104.4(9)
N2 N1 C7 118.4(8)
C16 N1 N2 111.0(8)
C16 N1 C7 130.5(9)
N4 N3 C8 118.6(9)
C19 N3 N4 113.4(9)
C19 N3 C8 128.0(10)
C21 N4 N3 102.2(10)
N6 N5 C9 116.5(9)
C22 N5 N6 113.0(9)
C22 N5 C9 130.5(9)
C24 N6 N5 102.1(11)
C2 C1 C7 119.3(10)
C6 C1 C2 121.7(9)
C6 C1 C7 119.0(10)
C3 C4 C5 118.6(9)
C3 C4 C12 123.4(9)
C5 C4 C12 118.0(9)
C1 C2 C10 119.0(9)
C3 C2 C1 117.2(9)
C3 C2 C10 123.6(10)
C1 C6 C5 120.7(9)
C1 C6 C14 122.9(9)
C5 C6 C14 116.4(9)
C4 C3 C8 115.8(9)
C2 C3 C4 124.1(9)
C2 C3 C8 120.0(9)
N1 C7 C1 111.9(9)
N1 C7 H7A 109.2
N1 C7 H7B 109.2
C1 C7 H7A 109.2
C1 C7 H7B 109.2
H7A C7 H7B 107.9
C4 C5 C9 118.3(9)
C6 C5 C4 117.5(9)
C6 C5 C9 124.2(10)
C2 C10 H10A 109.2
C2 C10 H10B 109.2
C2 C10 C11 112.0(10)
H10A C10 H10B 107.9
C11 C10 H10A 109.2
C11 C10 H10B 109.2
C10 C11 H11A 109.5
C10 C11 H11B 109.5
C10 C11 H11C 109.5
H11A C11 H11B 109.5
H11A C11 H11C 109.5
H11B C11 H11C 109.5
N3 C8 C3 112.6(9)
N3 C8 H8A 109.1
N3 C8 H8B 109.1
C3 C8 H8A 109.1
C3 C8 H8B 109.1
H8A C8 H8B 107.8
C4 C12 H12A 109.4
C4 C12 H12B 109.4
C4 C12 C13 111.4(8)
H12A C12 H12B 108.0
C13 C12 H12A 109.4
C13 C12 H12B 109.4
C12 C13 H13A 109.5
C12 C13 H13B 109.5
C12 C13 H13C 109.5
H13A C13 H13B 109.5
H13A C13 H13C 109.5
H13B C13 H13C 109.5
N5 C9 C5 110.5(9)
N5 C9 H9A 109.6
N5 C9 H9B 109.6
C5 C9 H9A 109.6
C5 C9 H9B 109.6
H9A C9 H9B 108.1
C6 C14 H14A 108.4
C6 C14 H14B 108.4
H14A C14 H14B 107.5
C15 C14 C6 115.6(9)
C15 C14 H14A 108.4
C15 C14 H14B 108.4
C14 C15 H15A 109.5
C14 C15 H15B 109.5
C14 C15 H15C 109.5
H15A C15 H15B 109.5
H15A C15 H15C 109.5
H15B C15 H15C 109.5
N1 C16 H16 126.6
N1 C16 C17 106.8(9)
C17 C16 H16 126.6
C16 C17 I1 125.1(8)
C18 C17 I1 129.7(8)
C18 C17 C16 105.2(10)
N2 C18 C17 112.6(10)
N2 C18 H18 123.7
C17 C18 H18 123.7
N3 C19 H19 126.5
N3 C19 C20 107.0(10)
C20 C19 H19 126.5
C19 C20 I2 126.7(9)
C19 C20 C21 104.6(11)
C21 C20 I2 128.7(9)
N4 C21 C20 112.8(10)
N4 C21 H21 123.6
C20 C21 H21 123.6
N5 C22 H22 125.7
N5 C22 C23 108.5(10)
C23 C22 H22 125.7
C22 C23 I3 125.2(10)
C22 C23 I3A 132.0(11)
C22 C23 C24 103.3(12)
C24 C23 I3 131.3(10)
C24 C23 I3A 124.6(11)
N6 C24 C23 113.0(12)
N6 C24 H24 123.5
C23 C24 H24 123.5

loop_
_geom_bond_atom_site_label_1
_geom_bond_atom_site_label_2
_geom_bond_distance
I1 C17 2.068(10)
I2 C20 2.066(12)
I3 C23 2.122(16)
I3A C23 1.969(18)
N2 N1 1.353(11)
N2 C18 1.322(13)
N1 C7 1.471(12)
N1 C16 1.334(12)
N3 N4 1.352(12)
N3 C8 1.477(12)
N3 C19 1.322(13)
N4 C21 1.336(14)
N5 N6 1.341(11)
N5 C9 1.487(13)
N5 C22 1.310(12)
N6 C24 1.331(16)
C1 C2 1.397(14)
C1 C6 1.382(13)
C1 C7 1.524(14)
C4 C3 1.381(13)
C4 C5 1.435(13)
C4 C12 1.511(14)
C2 C3 1.365(13)
C2 C10 1.526(13)
C6 C5 1.411(13)
C6 C14 1.539(14)
C3 C8 1.535(15)
C7 H7A 0.9700
C7 H7B 0.9700
C5 C9 1.496(13)
C10 H10A 0.9700
C10 H10B 0.9700
C10 C11 1.529(15)
C11 H11A 0.9600
C11 H11B 0.9600
C11 H11C 0.9600
C8 H8A 0.9700
C8 H8B 0.9700
C12 H12A 0.9700
C12 H12B 0.9700
C12 C13 1.546(14)
C13 H13A 0.9600
C13 H13B 0.9600
C13 H13C 0.9600
C9 H9A 0.9700
C9 H9B 0.9700
C14 H14A 0.9700
C14 H14B 0.9700
C14 C15 1.514(14)
C15 H15A 0.9600
C15 H15B 0.9600
C15 H15C 0.9600
C16 H16 0.9300
C16 C17 1.375(14)
C17 C18 1.345(14)
C18 H18 0.9300
C19 H19 0.9300
C19 C20 1.360(13)
C20 C21 1.373(15)
C21 H21 0.9300
C22 H22 0.9300
C22 C23 1.341(15)
C23 C24 1.379(17)
C24 H24 0.9300

loop_
_geom_torsion_atom_site_label_1
_geom_torsion_atom_site_label_2
_geom_torsion_atom_site_label_3
_geom_torsion_atom_site_label_4
_geom_torsion
I1 C17 C18 N2 179.6(9)
I2 C20 C21 N4 177.3(8)
I3 C23 C24 N6 -173.4(9)
I3A C23 C24 N6 179.8(9)
N2 N1 C7 C1 -163.2(10)
N2 N1 C16 C17 1.0(13)
N1 N2 C18 C17 -0.4(16)
N1 C16 C17 I1 -179.8(8)
N1 C16 C17 C18 -1.2(13)
N3 N4 C21 C20 1.0(12)
N3 C19 C20 I2 -177.7(7)
N3 C19 C20 C21 0.8(12)
N4 N3 C8 C3 157.8(9)
N4 N3 C19 C20 -0.3(12)
N5 N6 C24 C23 -2.5(14)
N5 C22 C23 I3 174.9(8)
N5 C22 C23 I3A -178.3(9)
N5 C22 C23 C24 -1.2(14)
N6 N5 C9 C5 -160.3(9)
N6 N5 C22 C23 -0.3(14)
C1 C2 C3 C4 2.8(14)
C1 C2 C3 C8 -177.2(8)
C1 C2 C10 C11 100.1(11)
C1 C6 C5 C4 -3.3(13)
C1 C6 C5 C9 177.0(9)
C1 C6 C14 C15 -100.3(12)
C4 C3 C8 N3 -73.2(11)
C4 C5 C9 N5 75.2(11)
C2 C1 C6 C5 3.1(14)
C2 C1 C6 C14 -175.3(9)
C2 C1 C7 N1 86.7(12)
C2 C3 C8 N3 106.8(11)
C6 C1 C2 C3 -2.7(13)
C6 C1 C2 C10 172.6(9)
C6 C1 C7 N1 -93.6(12)
C6 C5 C9 N5 -105.1(11)
C3 C4 C5 C6 3.3(13)
C3 C4 C5 C9 -177.0(8)
C3 C4 C12 C13 -90.5(11)
C3 C2 C10 C11 -85.0(12)
C7 N1 C16 C17 180.0(12)
C7 C1 C2 C3 177.0(8)
C7 C1 C2 C10 -7.7(13)
C7 C1 C6 C5 -176.6(8)
C7 C1 C6 C14 5.0(14)
C5 C4 C3 C2 -3.2(14)
C5 C4 C3 C8 176.8(8)
C5 C4 C12 C13 87.6(11)
C5 C6 C14 C15 81.3(12)
C10 C2 C3 C4 -172.2(9)
C10 C2 C3 C8 7.8(14)
C8 N3 N4 C21 179.2(9)
C8 N3 C19 C20 -179.8(10)
C12 C4 C3 C2 174.9(9)
C12 C4 C3 C8 -5.1(13)
C12 C4 C5 C6 -174.9(8)
C12 C4 C5 C9 4.8(13)
C9 N5 N6 C24 179.7(10)
C9 N5 C22 C23 -177.9(10)
C14 C6 C5 C4 175.1(8)
C14 C6 C5 C9 -4.6(13)
C16 N1 C7 C1 17.8(19)
C16 C17 C18 N2 1.0(16)
C18 N2 N1 C7 -179.5(11)
C18 N2 N1 C16 -0.3(14)
C19 N3 N4 C21 -0.4(12)
C19 N3 C8 C3 -22.6(15)
C19 C20 C21 N4 -1.1(13)
C22 N5 N6 C24 1.7(13)
C22 N5 C9 C5 17.2(17)
C22 C23 C24 N6 2.4(15)

loop_
_twin_individual_id
_twin_individual_mass_fraction_refined
1 0.58(5)
2 0.42(5)
